data_1516557
loop_
_publ_author_name
'Braunschweig, Holger'
'Kramer, Thomas'
'Radacki, Krzysztof'
'Shang, Rong'
'Siedler, Eva'
'Werner, Christine'

_publ_section_title
;
 Isolation of the key intermediates of base-promoted borylene--carbonyl
 coupling reactions
;
_journal_issue 6
_journal_name_full 'Chemical Science'
_journal_page_first 2271
_journal_paper_doi 10.1039/c4sc00183d
_journal_volume 5
_journal_year 2014
_chemical_formula_moiety 'C18 H24 B Mn N2 O2'
_chemical_formula_sum 'C18 H24 B Mn N2 O2'
_chemical_formula_weight 366.14
_chemical_name_common
;

?

;
_chemical_name_systematic
; 

?

;
_space_group_IT_number 33
_symmetry_cell_setting orthorhombic
_symmetry_space_group_name_Hall 'P 2c -2n'
_symmetry_space_group_name_H-M 'P n a 21'
_atom_sites_solution_hydrogens geom
_atom_sites_solution_primary direct
_atom_sites_solution_secondary difmap
_audit_creation_method SHELXL-97
_cell_angle_alpha 90.00
_cell_angle_beta 90.00
_cell_angle_gamma 90.00
_cell_formula_units_Z 8
_cell_length_a 21.1662(11)
_cell_length_b 7.9276(11)
_cell_length_c 21.8218(4)
_cell_measurement_reflns_used 9087
_cell_measurement_temperature 100(2)
_cell_measurement_theta_max 27.73
_cell_measurement_theta_min 2.68
_cell_volume 3661.6(5)
_computing_cell_refinement 'Saint+ ver. 7.68A (Bruker AXS)'
_computing_data_collection 'APEX2 ver. 2010.3 (Bruker AXS)'
_computing_data_reduction 'Saint+ ver. 7.68A (Bruker AXS)'
_computing_molecular_graphics 'XP ver. 5.1 (Bruker AXS, 1998)'
_computing_publication_material 'SHELXL-97 (Sheldrick, 2008)'
_computing_structure_refinement 'SHELXL-97 (Sheldrick, 1997)'
_computing_structure_solution 'SHELXS-97 (Sheldrick, 1990)'
_diffrn_ambient_temperature 100(2)
_diffrn_detector_area_resol_mean 8.333
_diffrn_measured_fraction_theta_full 1.000
_diffrn_measured_fraction_theta_max 1.000
_diffrn_measurement_device_type 'Bruker X8-APEX II'
_diffrn_measurement_method '\f and \w scans'
_diffrn_radiation_monochromator graphite
_diffrn_radiation_source 'rotating anode'
_diffrn_radiation_type MoK\a
_diffrn_radiation_wavelength 0.71073
_diffrn_reflns_av_R_equivalents 0.0391
_diffrn_reflns_av_sigmaI/netI 0.0233
_diffrn_reflns_limit_h_max 26
_diffrn_reflns_limit_h_min -26
_diffrn_reflns_limit_k_max 9
_diffrn_reflns_limit_k_min -9
_diffrn_reflns_limit_l_max 26
_diffrn_reflns_limit_l_min -26
_diffrn_reflns_number 63496
_diffrn_reflns_theta_full 26.00
_diffrn_reflns_theta_max 26.02
_diffrn_reflns_theta_min 1.87
_exptl_absorpt_coefficient_mu 0.733
_exptl_absorpt_correction_T_max 0.7457
_exptl_absorpt_correction_T_min 0.6947
_exptl_absorpt_correction_type multi-scan
_exptl_absorpt_process_details 'Sadabs 2008/1 (Bruker 2008)'
_exptl_crystal_colour orange
_exptl_crystal_density_diffrn 1.328
_exptl_crystal_density_method 'not measured'
_exptl_crystal_description block
_exptl_crystal_F_000 1536
_exptl_crystal_size_max 0.43
_exptl_crystal_size_mid 0.22
_exptl_crystal_size_min 0.22
_refine_diff_density_max 1.121
_refine_diff_density_min -0.329
_refine_diff_density_rms 0.061
_refine_ls_extinction_method none
_refine_ls_goodness_of_fit_ref 1.115
_refine_ls_hydrogen_treatment constr
_refine_ls_matrix_type full
_refine_ls_number_parameters 466
_refine_ls_number_reflns 7221
_refine_ls_number_restraints 15
_refine_ls_restrained_S_all 1.114
_refine_ls_R_factor_all 0.0459
_refine_ls_R_factor_gt 0.0413
_refine_ls_shift/su_max 0.001
_refine_ls_shift/su_mean 0.000
_refine_ls_structure_factor_coef Fsqd
_refine_ls_weighting_details
;
calc w=1/[\s^2^(Fo^2^)+(0.0496P)^2^+3.0363P] where
P=(Fo^2^+2Fc^2^)/3
;
_refine_ls_weighting_scheme calc
_refine_ls_wR_factor_gt 0.1033
_refine_ls_wR_factor_ref 0.1056
_reflns_number_gt 6584
_reflns_number_total 7221
_reflns_threshold_expression >2sigma(I)
_cod_data_source_file c4sc00183d1.cif
_cod_data_source_block 4'
_cod_depositor_comments
;
The following automatic conversions were performed:

'_symmetry_cell_setting' value 'Orthorhombic' changed to
'orthorhombic' according to
/usr/data/users/saulius/crontab/automatic-downloads/current/RSC/lib/dictionaries/cif_core.dic
dictionary named 'cif_core.dic' version 2.4.2 from 2011-04-26.

Automatic conversion script
Id: cif_fix_values 2281 2013-09-26 08:29:07Z andrius 
;
_cod_original_sg_symbol_H-M Pna21
_cod_database_code 1516557

loop_
_symmetry_equiv_pos_as_xyz
'x, y, z'
'-x, -y, z+1/2'
'x+1/2, -y+1/2, z'
'-x+1/2, y+1/2, z+1/2'

loop_
_atom_site_label
_atom_site_type_symbol
_atom_site_fract_x
_atom_site_fract_y
_atom_site_fract_z
_atom_site_U_iso_or_equiv
_atom_site_adp_type
_atom_site_occupancy
_atom_site_symmetry_multiplicity
_atom_site_calc_flag
_atom_site_refinement_flags
_atom_site_disorder_assembly
_atom_site_disorder_group
Mn1_1 Mn 1.00119(3) 0.95905(7) 0.50011(2) 0.02806(13) Uani 1 1 d . . .
C1_1 C 0.97291(17) 1.0238(5) 0.57175(18) 0.0340(9) Uani 1 1 d . A .
O1_1 O 0.95505(14) 1.0719(4) 0.62019(13) 0.0468(8) Uani 1 1 d . . .
C2_1 C 0.9490(3) 0.7882(7) 0.4942(2) 0.0556(15) Uani 1 1 d . A .
O2_1 O 0.9113(2) 0.6798(5) 0.48623(18) 0.0829(15) Uani 1 1 d . . .
C1_2 C 1.07772(17) 1.0217(4) 0.43878(16) 0.0272(8) Uani 1 1 d . A .
H1_2 H 1.1188 0.9742 0.4418 0.033 Uiso 1 1 calc R . .
C2_2 C 1.05659(18) 1.1698(4) 0.46793(16) 0.0303(8) Uani 1 1 d . A .
H2_2 H 1.0810 1.2401 0.4941 0.036 Uiso 1 1 calc R . .
C3_2 C 0.99215(19) 1.1959(6) 0.45134(19) 0.0360(9) Uani 1 1 d . A .
H3_2 H 0.9661 1.2864 0.4646 0.043 Uiso 1 1 calc R . .
C4_2 C 0.9741(2) 1.0652(5) 0.41226(19) 0.0381(10) Uani 1 1 d . A .
H4_2 H 0.9336 1.0511 0.3941 0.046 Uiso 1 1 calc R . .
C5_2 C 1.0272(2) 0.9569(5) 0.40453(17) 0.0361(9) Uani 1 1 d . A .
H5_2 H 1.0282 0.8575 0.3802 0.043 Uiso 1 1 calc R . .
N1_3 N 1.12281(13) 0.9288(3) 0.56872(12) 0.0180(6) Uani 1 1 d . . .
C2_3 C 1.17678(15) 0.8648(4) 0.54411(15) 0.0193(6) Uani 1 1 d . A .
H2_3 H 1.1748 0.7592 0.5237 0.023 Uiso 1 1 calc R . .
C3_3 C 1.23357(16) 0.9453(4) 0.54742(16) 0.0214(7) Uani 1 1 d . . .
H3_3 H 1.2699 0.8964 0.5290 0.026 Uiso 1 1 calc R A .
C4_3 C 1.23842(15) 1.1019(4) 0.57841(15) 0.0209(7) Uani 1 1 d . A .
C5_3 C 1.18266(15) 1.1647(4) 0.60528(15) 0.0211(7) Uani 1 1 d . . .
H5_3 H 1.1836 1.2673 0.6277 0.025 Uiso 1 1 calc R A .
C6_3 C 1.12761(15) 1.0783(4) 0.59903(15) 0.0192(6) Uani 1 1 d . A .
H6_3 H 1.0905 1.1247 0.6168 0.023 Uiso 1 1 calc R . .
N7_3 N 1.29355(13) 1.1850(3) 0.58230(15) 0.0268(7) Uani 1 1 d . . .
C8_3 C 1.35087(18) 1.1232(6) 0.5519(2) 0.0427(10) Uani 1 1 d . A .
H8A_3 H 1.3592 1.0069 0.5648 0.064 Uiso 1 1 calc R . .
H8B_3 H 1.3867 1.1949 0.5632 0.064 Uiso 1 1 calc R . .
H8C_3 H 1.3449 1.1265 0.5073 0.064 Uiso 1 1 calc R . .
C9_3 C 1.29697(17) 1.3447(4) 0.61418(19) 0.0310(8) Uani 1 1 d . A .
H9A_3 H 1.2680 1.4254 0.5949 0.047 Uiso 1 1 calc R . .
H9B_3 H 1.3402 1.3884 0.6121 0.047 Uiso 1 1 calc R . .
H9C_3 H 1.2850 1.3287 0.6572 0.047 Uiso 1 1 calc R . .
B1_4 B 1.0567(2) 0.8426(6) 0.5603(2) 0.0217(8) Uani 0.491(5) 1 d P A 1
C2_4 C 1.04972(19) 0.6855(4) 0.60767(18) 0.0222(8) Uani 0.491(5) 1 d P A 1
C3_4 C 1.0972(3) 0.6719(8) 0.6536(3) 0.0262(11) Uani 0.491(5) 1 d P A 1
H3A_4 H 1.0880 0.5749 0.6800 0.039 Uiso 0.491(5) 1 calc PR A 1
H3B_4 H 1.0977 0.7751 0.6783 0.039 Uiso 0.491(5) 1 calc PR A 1
H3C_4 H 1.1385 0.6565 0.6341 0.039 Uiso 0.491(5) 1 calc PR A 1
C4_4 C 1.0477(4) 0.5285(8) 0.5621(4) 0.0304(14) Uani 0.491(5) 1 d P A 1
H4A_4 H 1.0859 0.5279 0.5367 0.046 Uiso 0.491(5) 1 calc PR A 1
H4B_4 H 1.0104 0.5374 0.5357 0.046 Uiso 0.491(5) 1 calc PR A 1
H4C_4 H 1.0455 0.4237 0.5858 0.046 Uiso 0.491(5) 1 calc PR A 1
C5_4 C 0.9815(3) 0.6913(8) 0.6384(3) 0.0214(10) Uani 0.491(5) 1 d P A 1
H5A_4 H 0.9745 0.5879 0.6621 0.032 Uiso 0.491(5) 1 calc PR A 1
H5B_4 H 0.9492 0.7003 0.6064 0.032 Uiso 0.491(5) 1 calc PR A 1
H5C_4 H 0.9787 0.7892 0.6657 0.032 Uiso 0.491(5) 1 calc PR A 1
B1_5 B 1.0567(2) 0.8426(6) 0.5603(2) 0.0217(8) Uani 0.438(4) 1 d P A 2
C2_5 C 1.04972(19) 0.6855(4) 0.60767(18) 0.0222(8) Uani 0.438(4) 1 d P A 2
C3_5 C 0.9917(4) 0.5837(10) 0.6071(4) 0.0262(11) Uani 0.438(4) 1 d P A 2
H3A_5 H 0.9922 0.5053 0.6418 0.039 Uiso 0.438(4) 1 calc PR A 2
H3B_5 H 0.9894 0.5198 0.5688 0.039 Uiso 0.438(4) 1 calc PR A 2
H3C_5 H 0.9549 0.6581 0.6104 0.039 Uiso 0.438(4) 1 calc PR A 2
C4_5 C 1.0589(5) 0.7619(9) 0.6738(5) 0.0304(14) Uani 0.438(4) 1 d P A 2
H4A_5 H 1.0253 0.8439 0.6821 0.046 Uiso 0.438(4) 1 calc PR A 2
H4B_5 H 1.1000 0.8181 0.6763 0.046 Uiso 0.438(4) 1 calc PR A 2
H4C_5 H 1.0570 0.6711 0.7043 0.046 Uiso 0.438(4) 1 calc PR A 2
C5_5 C 1.1100(4) 0.5586(9) 0.6069(4) 0.0214(10) Uani 0.438(4) 1 d P A 2
H5A_5 H 1.0975 0.4490 0.6238 0.032 Uiso 0.438(4) 1 calc PR A 2
H5B_5 H 1.1441 0.6064 0.6319 0.032 Uiso 0.438(4) 1 calc PR A 2
H5C_5 H 1.1247 0.5438 0.5647 0.032 Uiso 0.438(4) 1 calc PR A 2
B1_6 B 1.0537(12) 0.832(4) 0.5554(15) 0.0217(8) Uani 0.072(5) 1 d PRD A 3
C2_6 C 1.0411(12) 0.670(2) 0.5989(12) 0.0222(8) Uani 0.072(5) 1 d PGD A 3
H2A_6 H 1.0788 0.6515 0.6250 0.027 Uiso 0.072(5) 1 calc PR A 3
H2B_6 H 1.0051 0.6951 0.6264 0.027 Uiso 0.072(5) 1 calc PR A 3
C3_6 C 1.0268(12) 0.505(3) 0.5639(11) 0.030 Uiso 0.072(5) 1 d PGD A 3
H3_6 H 1.0678 0.4444 0.5588 0.036 Uiso 0.072(5) 1 d PG A 3
C4_6 C 1.0009(14) 0.541(4) 0.4992(12) 0.030 Uiso 0.072(5) 1 d PGD A 3
H4D_6 H 0.9985 0.6629 0.4926 0.045 Uiso 0.072(5) 1 calc PR A 3
H4E_6 H 0.9586 0.4915 0.4952 0.045 Uiso 0.072(5) 1 calc PR A 3
H4F_6 H 1.0291 0.4905 0.4687 0.045 Uiso 0.072(5) 1 calc PR A 3
C5_6 C 0.9827(12) 0.388(3) 0.6006(14) 0.030 Uiso 0.072(5) 1 d PGD A 3
H5A_6 H 0.9854 0.2736 0.5842 0.045 Uiso 0.072(5) 1 calc PR A 3
H5B_6 H 0.9391 0.4291 0.5972 0.045 Uiso 0.072(5) 1 calc PR A 3
H5C_6 H 0.9955 0.3882 0.6438 0.045 Uiso 0.072(5) 1 calc PR A 3
Mn1_11 Mn 1.25269(2) 0.96498(6) 0.86710(2) 0.02549(13) Uani 1 1 d . . .
C1_11 C 1.2250(2) 1.0298(5) 0.7956(2) 0.0370(10) Uani 1 1 d . B .
O1_11 O 1.20894(16) 1.0789(4) 0.74677(14) 0.0548(9) Uani 1 1 d . . .
C2_11 C 1.1981(2) 0.7968(6) 0.8735(2) 0.0443(11) Uani 1 1 d . B .
O2_11 O 1.16102(18) 0.6950(5) 0.88181(18) 0.0727(13) Uani 1 1 d . . .
C1_12 C 1.32834(18) 1.0253(4) 0.92925(15) 0.0266(8) Uani 1 1 d . B .
H1_12 H 1.3692 0.9757 0.9274 0.032 Uiso 1 1 calc R . .
C2_12 C 1.2769(2) 0.9640(4) 0.96266(17) 0.0329(9) Uani 1 1 d . B .
H2_12 H 1.2766 0.8648 0.9871 0.039 Uiso 1 1 calc R . .
C3_12 C 1.2250(2) 1.0758(5) 0.95378(19) 0.0382(10) Uani 1 1 d . B .
H3_12 H 1.1842 1.0651 0.9714 0.046 Uiso 1 1 calc R . .
C4_12 C 1.2454(2) 1.2052(5) 0.9141(2) 0.0372(10) Uani 1 1 d . B .
H4_12 H 1.2206 1.2974 0.9001 0.045 Uiso 1 1 calc R . .
C5_12 C 1.30917(18) 1.1731(4) 0.89890(16) 0.0285(8) Uani 1 1 d . B .
H5_12 H 1.3347 1.2401 0.8726 0.034 Uiso 1 1 calc R . .
N1_13 N 1.37392(13) 0.9423(3) 0.79684(13) 0.0202(6) Uani 1 1 d . . .
C2_13 C 1.42735(16) 0.8847(4) 0.82459(15) 0.0220(7) Uani 1 1 d . B .
H2_13 H 1.4249 0.7835 0.8478 0.026 Uiso 1 1 calc R . .
C3_13 C 1.48352(17) 0.9636(4) 0.82089(16) 0.0225(7) Uani 1 1 d . . .
H3_13 H 1.5192 0.9169 0.8410 0.027 Uiso 1 1 calc R B .
C4_13 C 1.49002(15) 1.1157(4) 0.78724(15) 0.0230(7) Uani 1 1 d . B .
C5_13 C 1.43416(16) 1.1738(4) 0.75769(15) 0.0209(7) Uani 1 1 d . . .
H5_13 H 1.4352 1.2737 0.7336 0.025 Uiso 1 1 calc R B .
C6_13 C 1.37934(16) 1.0862(4) 0.76394(15) 0.0212(7) Uani 1 1 d . B .
H6_13 H 1.3427 1.1285 0.7440 0.025 Uiso 1 1 calc R . .
N7_13 N 1.54449(14) 1.2061(5) 0.78447(15) 0.0316(7) Uani 1 1 d . . .
C8_13 C 1.60004(17) 1.1452(6) 0.8184(2) 0.0470(12) Uani 1 1 d . B .
H8A_13 H 1.5882 1.1225 0.8610 0.071 Uiso 1 1 calc R . .
H8B_13 H 1.6332 1.2313 0.8174 0.071 Uiso 1 1 calc R . .
H8C_13 H 1.6157 1.0413 0.7994 0.071 Uiso 1 1 calc R . .
C9_13 C 1.54743(18) 1.3659(5) 0.7516(2) 0.0386(10) Uani 1 1 d . B .
H9A_13 H 1.5274 1.3532 0.7114 0.058 Uiso 1 1 calc R . .
H9B_13 H 1.5917 1.3992 0.7462 0.058 Uiso 1 1 calc R . .
H9C_13 H 1.5252 1.4529 0.7751 0.058 Uiso 1 1 calc R . .
B1_14 B 1.30823(19) 0.8525(5) 0.80570(19) 0.0182(9) Uani 0.935(4) 1 d P B 1
C2_14 C 1.30120(18) 0.7041(4) 0.75503(17) 0.0212(8) Uani 0.935(4) 1 d P B 1
C3_14 C 1.3525(2) 0.5703(4) 0.7658(2) 0.0321(9) Uani 0.935(4) 1 d P B 1
H3A_14 H 1.3502 0.5299 0.8081 0.048 Uiso 0.935(4) 1 calc PR B 1
H3B_14 H 1.3942 0.6200 0.7583 0.048 Uiso 0.935(4) 1 calc PR B 1
H3C_14 H 1.3459 0.4755 0.7376 0.048 Uiso 0.935(4) 1 calc PR B 1
C4_14 C 1.3074(2) 0.7755(5) 0.69008(19) 0.0316(10) Uani 0.935(4) 1 d P B 1
H4A_14 H 1.3035 0.6837 0.6602 0.047 Uiso 0.935(4) 1 calc PR B 1
H4B_14 H 1.3487 0.8298 0.6855 0.047 Uiso 0.935(4) 1 calc PR B 1
H4C_14 H 1.2739 0.8587 0.6830 0.047 Uiso 0.935(4) 1 calc PR B 1
C5_14 C 1.23668(19) 0.6135(5) 0.7583(2) 0.0383(11) Uani 0.935(4) 1 d P B 1
H5A_14 H 1.2027 0.6952 0.7510 0.057 Uiso 0.935(4) 1 calc PR B 1
H5B_14 H 1.2314 0.5631 0.7990 0.057 Uiso 0.935(4) 1 calc PR B 1
H5C_14 H 1.2350 0.5249 0.7271 0.057 Uiso 0.935(4) 1 calc PR B 1
B1_15 B 1.2974(17) 0.870(4) 0.8173(18) 0.0182(9) Uani 0.065(4) 1 d PGDU B 2
C2_15 C 1.2912(12) 0.714(4) 0.7698(14) 0.0212(8) Uani 0.065(4) 1 d PGDU B 2
H2A_15 H 1.2497 0.7194 0.7490 0.025 Uiso 0.065(4) 1 calc PR B 2
H2B_15 H 1.3245 0.7236 0.7381 0.025 Uiso 0.065(4) 1 calc PR B 2
C3_15 C 1.2978(11) 0.545(4) 0.8035(13) 0.025 Uiso 0.065(4) 1 d PGDU B 2
H3_15 H 1.2836 0.4547 0.7745 0.030 Uiso 0.065(4) 1 calc PR B 2
C4_15 C 1.2544(13) 0.535(4) 0.8600(12) 0.035 Uiso 0.065(4) 1 d PGDU B 2
H4A_15 H 1.2795 0.5062 0.8962 0.052 Uiso 0.065(4) 1 calc PR B 2
H4B_15 H 1.2220 0.4487 0.8534 0.052 Uiso 0.065(4) 1 calc PR B 2
H4C_15 H 1.2340 0.6448 0.8663 0.052 Uiso 0.065(4) 1 calc PR B 2
C5_15 C 1.3671(12) 0.506(5) 0.8200(16) 0.035 Uiso 0.065(4) 1 d PGDU B 2
H5A_15 H 1.3751 0.3852 0.8153 0.052 Uiso 0.065(4) 1 calc PR B 2
H5B_15 H 1.3750 0.5394 0.8626 0.052 Uiso 0.065(4) 1 calc PR B 2
H5C_15 H 1.3951 0.5698 0.7928 0.052 Uiso 0.065(4) 1 calc PR B 2

loop_
_atom_site_aniso_label
_atom_site_aniso_U_11
_atom_site_aniso_U_22
_atom_site_aniso_U_33
_atom_site_aniso_U_23
_atom_site_aniso_U_13
_atom_site_aniso_U_12
Mn1_1 0.0257(3) 0.0403(3) 0.0182(2) 0.0126(2) -0.0020(2) -0.0125(2)
C1_1 0.0132(17) 0.062(2) 0.027(2) 0.0240(19) -0.0008(15) 0.0033(16)
O1_1 0.0258(15) 0.088(2) 0.0268(16) 0.0172(15) 0.0075(12) 0.0188(15)
C2_1 0.054(3) 0.077(3) 0.036(3) 0.038(3) -0.028(2) -0.046(3)
O2_1 0.092(3) 0.090(3) 0.067(3) 0.054(2) -0.048(2) -0.068(2)
C1_2 0.0289(19) 0.0319(17) 0.0208(18) 0.0122(14) 0.0069(15) -0.0013(14)
C2_2 0.039(2) 0.0290(17) 0.0226(18) 0.0106(14) 0.0059(16) -0.0133(15)
C3_2 0.034(2) 0.048(2) 0.026(2) 0.017(2) 0.0090(17) -0.0017(18)
C4_2 0.034(2) 0.059(2) 0.021(2) 0.0197(18) -0.0027(16) -0.0069(19)
C5_2 0.054(3) 0.038(2) 0.0154(19) 0.0076(14) -0.0001(18) -0.0088(18)
N1_3 0.0251(15) 0.0175(12) 0.0115(13) 0.0011(10) 0.0044(11) -0.0003(10)
C2_3 0.0277(18) 0.0152(13) 0.0151(15) -0.0045(12) 0.0004(13) 0.0028(12)
C3_3 0.0190(17) 0.0273(16) 0.0181(16) -0.0074(13) 0.0026(13) 0.0066(12)
C4_3 0.0231(17) 0.0232(15) 0.0165(16) -0.0051(13) -0.0003(13) 0.0012(12)
C5_3 0.0252(17) 0.0227(15) 0.0155(15) -0.0062(12) 0.0016(13) 0.0016(13)
C6_3 0.0214(17) 0.0194(14) 0.0166(16) -0.0037(12) 0.0070(13) -0.0001(12)
N7_3 0.0203(15) 0.0232(13) 0.0371(19) -0.0188(14) 0.0039(13) -0.0010(12)
C8_3 0.023(2) 0.056(2) 0.049(3) -0.027(2) 0.0102(18) -0.0024(17)
C9_3 0.0177(18) 0.0334(17) 0.042(2) -0.0110(17) 0.0041(16) -0.0044(14)
B1_4 0.021(2) 0.0289(19) 0.0151(19) -0.0023(15) 0.0060(15) -0.0054(14)
C2_4 0.031(2) 0.0148(15) 0.0211(19) -0.0001(13) 0.0069(15) -0.0044(13)
C3_4 0.022(3) 0.031(3) 0.025(3) 0.015(2) -0.002(2) -0.004(2)
C4_4 0.039(4) 0.020(2) 0.032(3) 0.004(2) 0.008(3) -0.003(2)
C5_4 0.022(3) 0.025(2) 0.017(2) 0.0027(19) 0.0038(19) 0.0027(18)
B1_5 0.021(2) 0.0289(19) 0.0151(19) -0.0023(15) 0.0060(15) -0.0054(14)
C2_5 0.031(2) 0.0148(15) 0.0211(19) -0.0001(13) 0.0069(15) -0.0044(13)
C3_5 0.022(3) 0.031(3) 0.025(3) 0.015(2) -0.002(2) -0.004(2)
C4_5 0.039(4) 0.020(2) 0.032(3) 0.004(2) 0.008(3) -0.003(2)
C5_5 0.022(3) 0.025(2) 0.017(2) 0.0027(19) 0.0038(19) 0.0027(18)
B1_6 0.021(2) 0.0289(19) 0.0151(19) -0.0023(15) 0.0060(15) -0.0054(14)
C2_6 0.031(2) 0.0148(15) 0.0211(19) -0.0001(13) 0.0069(15) -0.0044(13)
Mn1_11 0.0265(3) 0.0306(2) 0.0194(2) -0.0133(2) -0.0020(2) 0.0025(2)
C1_11 0.035(2) 0.044(2) 0.032(2) -0.0183(18) -0.0072(18) 0.0198(17)
O1_11 0.060(2) 0.074(2) 0.0308(17) -0.0236(15) -0.0218(15) 0.0495(17)
C2_11 0.042(3) 0.060(2) 0.031(3) -0.029(2) 0.002(2) -0.001(2)
O2_11 0.057(2) 0.093(3) 0.068(3) -0.056(2) 0.0278(19) -0.042(2)
C1_12 0.035(2) 0.0291(17) 0.0153(16) -0.0102(13) -0.0078(15) 0.0074(14)
C2_12 0.052(3) 0.0303(18) 0.0161(18) -0.0073(14) 0.0012(17) -0.0051(16)
C3_12 0.034(2) 0.051(2) 0.030(2) -0.0285(19) 0.0059(17) -0.0050(18)
C4_12 0.045(3) 0.038(2) 0.028(2) -0.0225(19) -0.0123(18) 0.0230(18)
C5_12 0.044(2) 0.0238(16) 0.0173(18) -0.0050(13) -0.0050(16) 0.0000(15)
N1_13 0.0260(15) 0.0192(12) 0.0152(14) -0.0008(10) 0.0016(12) 0.0064(11)
C2_13 0.034(2) 0.0182(14) 0.0135(15) -0.0016(12) -0.0038(13) 0.0108(13)
C3_13 0.0228(17) 0.0258(16) 0.0190(17) 0.0054(12) 0.0020(14) 0.0137(13)
C4_13 0.0191(17) 0.0343(17) 0.0157(16) 0.0059(14) 0.0093(13) 0.0099(13)
C5_13 0.0283(18) 0.0200(14) 0.0145(15) 0.0033(12) 0.0005(13) 0.0117(13)
C6_13 0.0261(18) 0.0194(14) 0.0182(16) -0.0020(12) -0.0038(13) 0.0121(13)
N7_13 0.0123(15) 0.057(2) 0.0253(18) 0.0207(15) 0.0049(13) 0.0074(14)
C8_13 0.0156(19) 0.069(3) 0.056(3) 0.039(2) 0.0059(18) 0.0064(18)
C9_13 0.028(2) 0.051(2) 0.037(2) 0.0305(19) 0.0078(17) 0.0039(17)
B1_14 0.024(2) 0.0179(16) 0.013(2) -0.0041(14) -0.0039(16) 0.0092(14)
C2_14 0.0265(19) 0.0224(16) 0.0147(18) -0.0069(13) -0.0021(14) 0.0098(14)
C3_14 0.042(2) 0.0171(15) 0.037(2) -0.0082(15) -0.0060(18) 0.0105(15)
C4_14 0.055(3) 0.0348(19) 0.0052(17) -0.0033(15) -0.0017(17) 0.0155(18)
C5_14 0.033(2) 0.040(2) 0.041(2) -0.0287(19) 0.0029(19) -0.0026(18)
B1_15 0.024(2) 0.0179(16) 0.013(2) -0.0041(14) -0.0039(16) 0.0092(14)
C2_15 0.0265(19) 0.0224(16) 0.0147(18) -0.0069(13) -0.0021(14) 0.0098(14)

loop_
_atom_type_symbol
_atom_type_description
_atom_type_scat_dispersion_real
_atom_type_scat_dispersion_imag
_atom_type_scat_source
C C 0.0033 0.0016 'International Tables Vol C Tables 4.2.6.8 and 6.1.1.4'
H H 0.0000 0.0000 'International Tables Vol C Tables 4.2.6.8 and 6.1.1.4'
B B 0.0013 0.0007 'International Tables Vol C Tables 4.2.6.8 and 6.1.1.4'
N N 0.0061 0.0033 'International Tables Vol C Tables 4.2.6.8 and 6.1.1.4'
O O 0.0106 0.0060 'International Tables Vol C Tables 4.2.6.8 and 6.1.1.4'
Mn Mn 0.3368 0.7283 'International Tables Vol C Tables 4.2.6.8 and 6.1.1.4'

loop_
_geom_angle_atom_site_label_1
_geom_angle_atom_site_label_2
_geom_angle_atom_site_label_3
_geom_angle
C1_1 Mn1_1 C2_1 94.4(3)
O1_1 C1_1 Mn1_1 177.9(4)
O2_1 C2_1 Mn1_1 174.3(4)
C5_2 C1_2 C2_2 107.7(3)
C5_2 C1_2 H1_2 126.2
C2_2 C1_2 H1_2 126.2
C1_2 C2_2 C3_2 108.0(4)
C1_2 C2_2 H2_2 126.0
C3_2 C2_2 H2_2 126.0
C4_2 C3_2 C2_2 108.1(4)
C4_2 C3_2 H3_2 126.0
C2_2 C3_2 H3_2 126.0
C3_2 C4_2 C5_2 107.7(4)
C3_2 C4_2 H4_2 126.2
C5_2 C4_2 H4_2 126.2
C1_2 C5_2 C4_2 108.5(4)
C1_2 C5_2 H5_2 125.7
C4_2 C5_2 H5_2 125.7
C2_3 N1_3 C6_3 117.0(3)
N1_3 C2_3 C3_3 123.0(3)
N1_3 C2_3 H2_3 118.5
C3_3 C2_3 H2_3 118.5
C2_3 C3_3 C4_3 119.9(3)
C2_3 C3_3 H3_3 120.0
C4_3 C3_3 H3_3 120.0
N7_3 C4_3 C5_3 121.9(3)
N7_3 C4_3 C3_3 121.5(3)
C5_3 C4_3 C3_3 116.6(3)
C6_3 C5_3 C4_3 119.9(3)
C6_3 C5_3 H5_3 120.0
C4_3 C5_3 H5_3 120.0
C5_3 C6_3 N1_3 123.5(3)
C5_3 C6_3 H6_3 118.3
N1_3 C6_3 H6_3 118.3
C4_3 N7_3 C9_3 120.2(3)
C4_3 N7_3 C8_3 121.8(3)
C9_3 N7_3 C8_3 117.9(3)
N7_3 C8_3 H8A_3 109.5
N7_3 C8_3 H8B_3 109.5
H8A_3 C8_3 H8B_3 109.5
N7_3 C8_3 H8C_3 109.5
H8A_3 C8_3 H8C_3 109.5
H8B_3 C8_3 H8C_3 109.5
N7_3 C9_3 H9A_3 109.5
N7_3 C9_3 H9B_3 109.5
H9A_3 C9_3 H9B_3 109.5
N7_3 C9_3 H9C_3 109.5
H9A_3 C9_3 H9C_3 109.5
H9B_3 C9_3 H9C_3 109.5
C3_4 C2_4 C4_4 113.6(5)
C3_4 C2_4 C5_4 110.2(4)
C4_4 C2_4 C5_4 105.1(4)
C3_4 C2_4 B1_4 116.2(4)
C4_4 C2_4 B1_4 101.7(4)
C5_4 C2_4 B1_4 109.2(3)
C3_5 C2_5 C4_5 108.7(5)
C3_5 C2_5 C5_5 108.4(5)
C4_5 C2_5 C5_5 98.7(5)
C3_5 C2_5 B1_5 119.5(4)
C4_5 C2_5 B1_5 106.1(4)
C5_5 C2_5 B1_5 113.4(4)
C2_5 C3_5 H3A_5 109.5
C2_5 C3_5 H3B_5 109.5
H3A_5 C3_5 H3B_5 109.5
C2_5 C3_5 H3C_5 109.5
H3A_5 C3_5 H3C_5 109.5
H3B_5 C3_5 H3C_5 109.5
C2_5 C4_5 H4A_5 109.5
C2_5 C4_5 H4B_5 109.5
H4A_5 C4_5 H4B_5 109.5
C2_5 C4_5 H4C_5 109.5
H4A_5 C4_5 H4C_5 109.5
H4B_5 C4_5 H4C_5 109.5
C2_5 C5_5 H5A_5 109.5
C2_5 C5_5 H5B_5 109.5
H5A_5 C5_5 H5B_5 109.5
C2_5 C5_5 H5C_5 109.5
H5A_5 C5_5 H5C_5 109.5
H5B_5 C5_5 H5C_5 109.5
C3_6 C2_6 B1_6 114(2)
C3_6 C2_6 H2A_6 108.7
B1_6 C2_6 H2A_6 108.7
C3_6 C2_6 H2B_6 108.7
B1_6 C2_6 H2B_6 108.7
H2A_6 C2_6 H2B_6 107.6
C4_6 C3_6 C5_6 111.8
C4_6 C3_6 C2_6 111.8
C5_6 C3_6 C2_6 111.8
C3_6 C4_6 H4D_6 109.5
C3_6 C4_6 H4E_6 109.5
H4D_6 C4_6 H4E_6 109.5
C3_6 C4_6 H4F_6 109.5
H4D_6 C4_6 H4F_6 109.5
H4E_6 C4_6 H4F_6 109.5
C3_6 C5_6 H5A_6 109.5
C3_6 C5_6 H5B_6 109.5
H5A_6 C5_6 H5B_6 109.5
C3_6 C5_6 H5C_6 109.5
H5A_6 C5_6 H5C_6 109.5
H5B_6 C5_6 H5C_6 109.5
C1_11 Mn1_11 C2_11 94.2(2)
O1_11 C1_11 Mn1_11 176.6(4)
O2_11 C2_11 Mn1_11 174.3(4)
C2_12 C1_12 C5_12 108.1(3)
C2_12 C1_12 H1_12 125.9
C5_12 C1_12 H1_12 125.9
C1_12 C2_12 C3_12 108.2(3)
C1_12 C2_12 H2_12 125.9
C3_12 C2_12 H2_12 125.9
C4_12 C3_12 C2_12 107.5(4)
C4_12 C3_12 H3_12 126.2
C2_12 C3_12 H3_12 126.2
C3_12 C4_12 C5_12 107.8(4)
C3_12 C4_12 H4_12 126.1
C5_12 C4_12 H4_12 126.1
C1_12 C5_12 C4_12 108.4(4)
C1_12 C5_12 H5_12 125.8
C4_12 C5_12 H5_12 125.8
C6_13 N1_13 C2_13 116.6(3)
C3_13 C2_13 N1_13 123.4(3)
C3_13 C2_13 H2_13 118.3
N1_13 C2_13 H2_13 118.3
C2_13 C3_13 C4_13 120.8(3)
C2_13 C3_13 H3_13 119.6
C4_13 C3_13 H3_13 119.6
N7_13 C4_13 C3_13 123.6(3)
N7_13 C4_13 C5_13 120.9(3)
C3_13 C4_13 C5_13 115.4(3)
C6_13 C5_13 C4_13 119.9(3)
C6_13 C5_13 H5_13 120.1
C4_13 C5_13 H5_13 120.1
N1_13 C6_13 C5_13 123.8(3)
N1_13 C6_13 H6_13 118.1
C5_13 C6_13 H6_13 118.1
C4_13 N7_13 C9_13 121.1(3)
C4_13 N7_13 C8_13 118.9(3)
C9_13 N7_13 C8_13 119.9(3)
N7_13 C8_13 H8A_13 109.5
N7_13 C8_13 H8B_13 109.5
H8A_13 C8_13 H8B_13 109.5
N7_13 C8_13 H8C_13 109.5
H8A_13 C8_13 H8C_13 109.5
H8B_13 C8_13 H8C_13 109.5
N7_13 C9_13 H9A_13 109.5
N7_13 C9_13 H9B_13 109.5
H9A_13 C9_13 H9B_13 109.5
N7_13 C9_13 H9C_13 109.5
H9A_13 C9_13 H9C_13 109.5
H9B_13 C9_13 H9C_13 109.5
C4_14 C2_14 C3_14 109.6(3)
C4_14 C2_14 C5_14 106.9(3)
C3_14 C2_14 C5_14 107.3(3)
C4_14 C2_14 B1_14 110.8(3)
C3_14 C2_14 B1_14 109.4(3)
C5_14 C2_14 B1_14 112.8(3)
C3_15 C2_15 B1_15 110.7
C3_15 C2_15 H2A_15 109.5
B1_15 C2_15 H2A_15 109.5
C3_15 C2_15 H2B_15 109.5
B1_15 C2_15 H2B_15 109.5
H2A_15 C2_15 H2B_15 108.1
C5_15 C3_15 C2_15 111.8
C5_15 C3_15 C4_15 111.8
C2_15 C3_15 C4_15 111.8
C5_15 C3_15 H3_15 107.1
C2_15 C3_15 H3_15 107.1
C4_15 C3_15 H3_15 107.1
C3_15 C4_15 H4A_15 109.5
C3_15 C4_15 H4B_15 109.5
H4A_15 C4_15 H4B_15 109.5
C3_15 C4_15 H4C_15 109.5
H4A_15 C4_15 H4C_15 109.5
H4B_15 C4_15 H4C_15 109.5
C3_15 C5_15 H5A_15 109.5
C3_15 C5_15 H5B_15 109.5
H5A_15 C5_15 H5B_15 109.5
C3_15 C5_15 H5C_15 109.5
H5A_15 C5_15 H5C_15 109.5
H5B_15 C5_15 H5C_15 109.5

loop_
_geom_bond_atom_site_label_1
_geom_bond_atom_site_label_2
_geom_bond_distance
Mn1_1 C1_1 1.751(4)
Mn1_1 C2_1 1.753(4)
C1_1 O1_1 1.186(5)
C2_1 O2_1 1.186(5)
C1_2 C5_2 1.402(6)
C1_2 C2_2 1.409(5)
C1_2 H1_2 0.9500
C2_2 C3_2 1.426(5)
C2_2 H2_2 0.9500
C3_2 C4_2 1.395(6)
C3_2 H3_2 0.9500
C4_2 C5_2 1.425(6)
C4_2 H4_2 0.9500
C5_2 H5_2 0.9500
N1_3 C2_3 1.360(4)
N1_3 C6_3 1.361(4)
C2_3 C3_3 1.363(5)
C2_3 H2_3 0.9500
C3_3 C4_3 1.418(4)
C3_3 H3_3 0.9500
C4_3 N7_3 1.343(4)
C4_3 C5_3 1.409(5)
C5_3 C6_3 1.358(4)
C5_3 H5_3 0.9500
C6_3 H6_3 0.9500
N7_3 C9_3 1.447(4)
N7_3 C8_3 1.467(5)
C8_3 H8A_3 0.9800
C8_3 H8B_3 0.9800
C8_3 H8C_3 0.9800
C9_3 H9A_3 0.9800
C9_3 H9B_3 0.9800
C9_3 H9C_3 0.9800
B1_4 C2_4 1.626(5)
C2_4 C3_4 1.423(7)
C2_4 C4_4 1.593(8)
C2_4 C5_4 1.594(7)
C3_4 H3A_4 0.9800
C3_4 H3B_4 0.9800
C3_4 H3C_4 0.9800
C4_4 H4A_4 0.9800
C4_4 H4B_4 0.9800
C4_4 H4C_4 0.9800
C5_4 H5A_4 0.9800
C5_4 H5B_4 0.9800
C5_4 H5C_4 0.9800
B1_5 C2_5 1.626(5)
C2_5 C3_5 1.469(8)
C2_5 C4_5 1.578(11)
C2_5 C5_5 1.625(8)
C3_5 H3A_5 0.9800
C3_5 H3B_5 0.9800
C3_5 H3C_5 0.9800
C4_5 H4A_5 0.9800
C4_5 H4B_5 0.9800
C4_5 H4C_5 0.9800
C5_5 H5A_5 0.9800
C5_5 H5B_5 0.9800
C5_5 H5C_5 0.9800
B1_6 C2_6 1.620(2)
C2_6 C3_6 1.5400
C2_6 H2A_6 0.9900
C2_6 H2B_6 0.9900
C3_6 C4_6 1.5399
C3_6 C5_6 1.5400
C3_6 H3_6 1.0001
C4_6 H4D_6 0.9800
C4_6 H4E_6 0.9800
C4_6 H4F_6 0.9800
C5_6 H5A_6 0.9800
C5_6 H5B_6 0.9800
C5_6 H5C_6 0.9800
Mn1_11 C1_11 1.743(4)
Mn1_11 C2_11 1.769(5)
C1_11 O1_11 1.185(5)
C2_11 O2_11 1.141(6)
C1_12 C2_12 1.398(5)
C1_12 C5_12 1.406(5)
C1_12 H1_12 0.9500
C2_12 C3_12 1.424(6)
C2_12 H2_12 0.9500
C3_12 C4_12 1.410(7)
C3_12 H3_12 0.9500
C4_12 C5_12 1.414(6)
C4_12 H4_12 0.9500
C5_12 H5_12 0.9500
N1_13 C6_13 1.353(4)
N1_13 C2_13 1.362(4)
C2_13 C3_13 1.346(5)
C2_13 H2_13 0.9500
C3_13 C4_13 1.418(5)
C3_13 H3_13 0.9500
C4_13 N7_13 1.359(5)
C4_13 C5_13 1.423(5)
C5_13 C6_13 1.359(5)
C5_13 H5_13 0.9500
C6_13 H6_13 0.9500
N7_13 C9_13 1.457(5)
N7_13 C8_13 1.471(5)
C8_13 H8A_13 0.9800
C8_13 H8B_13 0.9800
C8_13 H8C_13 0.9800
C9_13 H9A_13 0.9800
C9_13 H9B_13 0.9800
C9_13 H9C_13 0.9800
B1_14 C2_14 1.621(5)
C2_14 C4_14 1.532(6)
C2_14 C3_14 1.536(5)
C2_14 C5_14 1.545(6)
C3_14 H3A_14 0.9800
C3_14 H3B_14 0.9800
C3_14 H3C_14 0.9800
C4_14 H4A_14 0.9800
C4_14 H4B_14 0.9800
C4_14 H4C_14 0.9800
C5_14 H5A_14 0.9800
C5_14 H5B_14 0.9800
C5_14 H5C_14 0.9800
B1_15 C2_15 1.6202
C2_15 C3_15 1.5400
C2_15 H2A_15 0.9900
C2_15 H2B_15 0.9900
C3_15 C5_15 1.5400
C3_15 C4_15 1.5400
C3_15 H3_15 1.0000
C4_15 H4A_15 0.9800
C4_15 H4B_15 0.9800
C4_15 H4C_15 0.9800
C5_15 H5A_15 0.9800
C5_15 H5B_15 0.9800
C5_15 H5C_15 0.9800

loop_
_geom_torsion_atom_site_label_1
_geom_torsion_atom_site_label_2
_geom_torsion_atom_site_label_3
_geom_torsion_atom_site_label_4
_geom_torsion
C5_2 C1_2 C2_2 C3_2 0.1(4)
C1_2 C2_2 C3_2 C4_2 -0.2(4)
C2_2 C3_2 C4_2 C5_2 0.2(4)
C2_2 C1_2 C5_2 C4_2 0.0(4)
C3_2 C4_2 C5_2 C1_2 -0.1(4)
C6_3 N1_3 C2_3 C3_3 -1.6(5)
N1_3 C2_3 C3_3 C4_3 1.0(5)
C2_3 C3_3 C4_3 N7_3 -179.7(3)
C2_3 C3_3 C4_3 C5_3 0.9(5)
N7_3 C4_3 C5_3 C6_3 178.5(3)
C3_3 C4_3 C5_3 C6_3 -2.0(5)
C4_3 C5_3 C6_3 N1_3 1.5(5)
C2_3 N1_3 C6_3 C5_3 0.4(5)
C5_3 C4_3 N7_3 C9_3 -0.7(6)
C3_3 C4_3 N7_3 C9_3 179.9(4)
C5_3 C4_3 N7_3 C8_3 -177.1(4)
C3_3 C4_3 N7_3 C8_3 3.5(6)
B1_6 C2_6 C3_6 C4_6 -23.4(15)
B1_6 C2_6 C3_6 C5_6 -149.5(15)
C5_12 C1_12 C2_12 C3_12 -0.7(4)
C1_12 C2_12 C3_12 C4_12 0.5(4)
C2_12 C3_12 C4_12 C5_12 -0.1(4)
C2_12 C1_12 C5_12 C4_12 0.6(4)
C3_12 C4_12 C5_12 C1_12 -0.3(4)
C6_13 N1_13 C2_13 C3_13 0.4(5)
N1_13 C2_13 C3_13 C4_13 0.4(5)
C2_13 C3_13 C4_13 N7_13 176.3(3)
C2_13 C3_13 C4_13 C5_13 -1.2(5)
N7_13 C4_13 C5_13 C6_13 -176.3(3)
C3_13 C4_13 C5_13 C6_13 1.3(5)
C2_13 N1_13 C6_13 C5_13 -0.2(5)
C4_13 C5_13 C6_13 N1_13 -0.6(5)
C3_13 C4_13 N7_13 C9_13 -176.9(4)
C5_13 C4_13 N7_13 C9_13 0.5(5)
C3_13 C4_13 N7_13 C8_13 -0.5(6)
C5_13 C4_13 N7_13 C8_13 176.9(4)
B1_15 C2_15 C3_15 C5_15 -76.2
B1_15 C2_15 C3_15 C4_15 49.9
